data_7014748
loop_
_publ_author_name
'Zagermann, Johannes'
'Molon, Mariusz'
'Metzler-Nolte, Nils'

_publ_section_title
;
 Microwave-assisted synthesis of the Tp sandwich compound
 TpRu(p-Br-C6H4Tp) and application of its benzoic acid derivative
 TpRu(p-(CO2H)-C6H4Tp) in the covalent labelling of biomolecules.
;
_journal_issue 5
_journal_name_full 'Dalton transactions (Cambridge, England : 2003)'
_journal_page_first 1011
_journal_page_last 1015
_journal_paper_doi 10.1039/c0dt01121e
_journal_volume 40
_journal_year 2011
_chemical_formula_moiety 'C24 H23 B2 Br N12 Ru'
_chemical_formula_sum 'C24 H23 B2 Br N12 Ru'
_chemical_formula_weight 682.14
_chemical_name_systematic
;
?
;
_space_group_IT_number 14
_space_group_name_Hall '-P 2ybc'
_symmetry_cell_setting monoclinic
_symmetry_space_group_name_Hall '-P 2ybc'
_symmetry_space_group_name_H-M 'P 1 21/c 1'
_atom_sites_solution_hydrogens geom
_atom_sites_solution_primary direct
_atom_sites_solution_secondary difmap
_audit_creation_method SHELXL-97
_cell_angle_alpha 90.00
_cell_angle_beta 99.939(2)
_cell_angle_gamma 90.00
_cell_formula_units_Z 4
_cell_length_a 9.1476(2)
_cell_length_b 17.3437(3)
_cell_length_c 17.1771(3)
_cell_measurement_reflns_used 500
_cell_measurement_temperature 113(2)
_cell_measurement_theta_max 25.00
_cell_measurement_theta_min 2.89
_cell_volume 2684.30(9)
_computing_cell_refinement 'CrysAlis RED 1.171.13, Oxford Diffraction'
_computing_data_collection 'CrysAlis CCD 1.171.13, Oxford Diffraction'
_computing_data_reduction 'CrysAlis RED 1.171.13, Oxford Diffraction'
_computing_molecular_graphics SHELXL-97
_computing_publication_material SHELXL-97
_computing_structure_refinement 'SHELXL-97 (Sheldrick, 1997)'
_computing_structure_solution 'SHELXS-97 (Sheldrick, 1990)'
_diffrn_ambient_temperature 113(2)
_diffrn_measured_fraction_theta_full 0.998
_diffrn_measured_fraction_theta_max 0.998
_diffrn_measurement_device_type 'Sapphire2-CCD, Oxford Diffraction'
_diffrn_measurement_method '560 images at 1.0 deg. in \w and 25 sec.'
_diffrn_radiation_monochromator graphite
_diffrn_radiation_source 'Enhance (Mo) X-ray Source'
_diffrn_radiation_type MoK\a
_diffrn_radiation_wavelength 0.71073
_diffrn_reflns_av_R_equivalents 0.0228
_diffrn_reflns_av_sigmaI/netI 0.0273
_diffrn_reflns_limit_h_max 6
_diffrn_reflns_limit_h_min -10
_diffrn_reflns_limit_k_max 20
_diffrn_reflns_limit_k_min -18
_diffrn_reflns_limit_l_max 20
_diffrn_reflns_limit_l_min -20
_diffrn_reflns_number 9542
_diffrn_reflns_theta_full 25.00
_diffrn_reflns_theta_max 25.00
_diffrn_reflns_theta_min 2.98
_exptl_absorpt_coefficient_mu 2.113
_exptl_absorpt_correction_T_max 0.8165
_exptl_absorpt_correction_T_min 0.6773
_exptl_absorpt_correction_type empirical
_exptl_absorpt_process_details sadabs
_exptl_crystal_colour yellow
_exptl_crystal_density_diffrn 1.688
_exptl_crystal_density_method 'not measured'
_exptl_crystal_description cubic
_exptl_crystal_F_000 1360
_exptl_crystal_size_max 0.20
_exptl_crystal_size_mid 0.20
_exptl_crystal_size_min 0.10
_refine_diff_density_max 0.462
_refine_diff_density_min -0.346
_refine_diff_density_rms 0.088
_refine_ls_extinction_method none
_refine_ls_goodness_of_fit_ref 0.979
_refine_ls_hydrogen_treatment constr
_refine_ls_matrix_type full
_refine_ls_number_parameters 361
_refine_ls_number_reflns 4723
_refine_ls_number_restraints 0
_refine_ls_restrained_S_all 0.979
_refine_ls_R_factor_all 0.0292
_refine_ls_R_factor_gt 0.0232
_refine_ls_shift/su_max 0.001
_refine_ls_shift/su_mean 0.000
_refine_ls_structure_factor_coef Fsqd
_refine_ls_weighting_details 'calc w=1/[\s^2^(Fo^2^)+(0.0370P)^2^+0.0000P] where P=(Fo^2^+2Fc^2^)/3'
_refine_ls_weighting_scheme calc
_refine_ls_wR_factor_gt 0.0556
_refine_ls_wR_factor_ref 0.0565
_reflns_number_gt 3912
_reflns_number_total 4723
_reflns_threshold_expression >2sigma(I)
_cod_data_source_file C0DT01121E.TXT
_cod_data_source_block jz33sad
_cod_depositor_comments
;
The following automatic conversions were performed:
'_symmetry_cell_setting' value 'Monoclinic' changed to 'monoclinic'
according to '/home/saulius/struct/CIF-dictionaries/cif_core.dic'
dictionary named 'cif_core.dic' version 2.4.1 from 2010-06-29.

Automatic conversion script
Id: cif_fix_enum 1555 2011-01-17 13:19:09Z saulius 
;
_cod_original_sg_symbol_H-M P2(1)/c
_cod_database_code 7014748

loop_
_symmetry_equiv_pos_as_xyz
'x, y, z'
'-x, y+1/2, -z+1/2'
'-x, -y, -z'
'x, -y-1/2, z-1/2'

loop_
_atom_site_label
_atom_site_type_symbol
_atom_site_fract_x
_atom_site_fract_y
_atom_site_fract_z
_atom_site_U_iso_or_equiv
_atom_site_adp_type
_atom_site_occupancy
_atom_site_symmetry_multiplicity
_atom_site_calc_flag
_atom_site_refinement_flags
_atom_site_disorder_assembly
_atom_site_disorder_group
Ru1 Ru 0.907199(19) 0.168825(10) 0.379666(10) 0.01309(6) Uani 1 1 d . . .
Br1 Br 0.39954(3) 0.506099(14) 0.674099(14) 0.02388(8) Uani 1 1 d . . .
N9 N 0.8369(2) 0.15977(10) 0.48590(11) 0.0154(4) Uani 1 1 d . . .
N8 N 0.8714(2) 0.32800(10) 0.44066(11) 0.0142(4) Uani 1 1 d . . .
N11 N 0.6979(2) 0.21043(10) 0.33630(11) 0.0155(4) Uani 1 1 d . . .
N4 N 1.1198(2) 0.12868(11) 0.41962(11) 0.0172(4) Uani 1 1 d . . .
N2 N 0.9730(2) 0.18099(10) 0.27116(11) 0.0158(4) Uani 1 1 d . . .
N6 N 0.8493(2) 0.05712(10) 0.34797(11) 0.0160(4) Uani 1 1 d . . .
N12 N 0.6341(2) 0.26757(10) 0.37488(11) 0.0150(4) Uani 1 1 d . . .
N1 N 1.0501(2) 0.12346(11) 0.24251(11) 0.0166(4) Uani 1 1 d . . .
N7 N 0.9662(2) 0.28050(10) 0.40931(11) 0.0154(4) Uani 1 1 d . . .
N3 N 1.1813(2) 0.07830(10) 0.37302(11) 0.0171(4) Uani 1 1 d . . .
N5 N 0.9424(2) 0.01474(10) 0.31019(11) 0.0166(4) Uani 1 1 d . . .
C21 C 0.6480(3) 0.44339(12) 0.61636(13) 0.0167(5) Uani 1 1 d . . .
H21A H 0.7058 0.4737 0.6563 0.020 Uiso 1 1 calc R . .
C7 C 0.8839(3) -0.05640(13) 0.29429(13) 0.0186(5) Uani 1 1 d . . .
H7A H 0.9271 -0.0967 0.2685 0.022 Uiso 1 1 calc R . .
N10 N 0.75473(19) 0.21910(10) 0.50845(10) 0.0133(4) Uani 1 1 d . . .
C14 C 0.7605(3) 0.12698(13) 0.59828(14) 0.0196(5) Uani 1 1 d . . .
H14A H 0.7453 0.0984 0.6434 0.023 Uiso 1 1 calc R . .
C22 C 0.4951(3) 0.44447(12) 0.60639(13) 0.0168(5) Uani 1 1 d . . .
C10 C 1.0781(3) 0.32403(13) 0.39493(13) 0.0186(5) Uani 1 1 d . . .
H10A H 1.1611 0.3055 0.3740 0.022 Uiso 1 1 calc R . .
C12 C 0.9246(3) 0.40087(13) 0.44277(13) 0.0180(5) Uani 1 1 d . . .
H12A H 0.8783 0.4450 0.4606 0.022 Uiso 1 1 calc R . .
C15 C 0.7083(2) 0.19917(13) 0.57616(13) 0.0173(5) Uani 1 1 d . . .
H15A H 0.6490 0.2302 0.6040 0.021 Uiso 1 1 calc R . .
C20 C 0.7156(3) 0.39744(12) 0.56720(13) 0.0165(5) Uani 1 1 d . . .
H20A H 0.8210 0.3965 0.5746 0.020 Uiso 1 1 calc R . .
C8 C 0.7518(3) -0.06060(13) 0.32168(14) 0.0218(5) Uani 1 1 d . . .
H8A H 0.6860 -0.1033 0.3187 0.026 Uiso 1 1 calc R . .
C23 C 0.4105(3) 0.39947(14) 0.54944(14) 0.0220(5) Uani 1 1 d . . .
H23A H 0.3053 0.3999 0.5434 0.026 Uiso 1 1 calc R . .
C13 C 0.8410(3) 0.10457(13) 0.54016(13) 0.0182(5) Uani 1 1 d . . .
H13A H 0.8915 0.0568 0.5393 0.022 Uiso 1 1 calc R . .
C2 C 1.0360(3) 0.21959(14) 0.15681(14) 0.0226(6) Uani 1 1 d . . .
H2A H 1.0463 0.2503 0.1122 0.027 Uiso 1 1 calc R . .
C9 C 0.7354(3) 0.01147(13) 0.35475(14) 0.0192(5) Uani 1 1 d . . .
H9A H 0.6537 0.0261 0.3789 0.023 Uiso 1 1 calc R . .
C3 C 0.9636(3) 0.23888(13) 0.21920(13) 0.0193(5) Uani 1 1 d . . .
H3A H 0.9145 0.2865 0.2241 0.023 Uiso 1 1 calc R . .
C18 C 0.5070(2) 0.28973(13) 0.32885(14) 0.0189(5) Uani 1 1 d . . .
H18A H 0.4432 0.3294 0.3412 0.023 Uiso 1 1 calc R . .
C19 C 0.6354(2) 0.35213(12) 0.50682(13) 0.0154(5) Uani 1 1 d . . .
C17 C 0.4841(3) 0.24588(13) 0.26106(14) 0.0227(6) Uani 1 1 d . . .
H17A H 0.4028 0.2485 0.2184 0.027 Uiso 1 1 calc R . .
C11 C 1.0567(3) 0.40056(13) 0.41483(14) 0.0207(5) Uani 1 1 d . . .
H11A H 1.1196 0.4433 0.4101 0.025 Uiso 1 1 calc R . .
B2 B 0.7206(3) 0.29364(15) 0.45738(15) 0.0159(5) Uani 1 1 d . . .
C5 C 1.3594(3) 0.11013(14) 0.47181(16) 0.0273(6) Uani 1 1 d . . .
H5A H 1.4523 0.1133 0.5063 0.033 Uiso 1 1 calc R . .
C24 C 0.4809(3) 0.35354(14) 0.50101(14) 0.0207(5) Uani 1 1 d . . .
H24A H 0.4222 0.3220 0.4626 0.025 Uiso 1 1 calc R . .
C1 C 1.0895(3) 0.14625(14) 0.17414(13) 0.0204(5) Uani 1 1 d . . .
H1A H 1.1450 0.1166 0.1430 0.025 Uiso 1 1 calc R . .
C4 C 1.3254(3) 0.06784(14) 0.40357(15) 0.0223(5) Uani 1 1 d . . .
H4A H 1.3927 0.0363 0.3815 0.027 Uiso 1 1 calc R . .
C6 C 1.2278(3) 0.14731(14) 0.47931(14) 0.0230(6) Uani 1 1 d . . .
H6A H 1.2164 0.1813 0.5212 0.028 Uiso 1 1 calc R . .
B1 B 1.0882(3) 0.05087(15) 0.29410(16) 0.0185(6) Uani 1 1 d . . .
H1 H 1.1454 0.0131 0.2672 0.022 Uiso 1 1 calc R . .
C16 C 0.6063(3) 0.19687(13) 0.26875(14) 0.0205(5) Uani 1 1 d . . .
H16A H 0.6219 0.1590 0.2310 0.025 Uiso 1 1 calc R . .

loop_
_atom_site_aniso_label
_atom_site_aniso_U_11
_atom_site_aniso_U_22
_atom_site_aniso_U_33
_atom_site_aniso_U_23
_atom_site_aniso_U_13
_atom_site_aniso_U_12
Ru1 0.01214(10) 0.01355(10) 0.01289(10) 0.00027(7) 0.00022(7) 0.00031(7)
Br1 0.02311(15) 0.02662(15) 0.02332(14) -0.00307(10) 0.00797(10) 0.00444(10)
N9 0.0140(10) 0.0151(10) 0.0162(10) -0.0011(8) 0.0001(8) -0.0002(8)
N8 0.0141(10) 0.0131(10) 0.0147(9) 0.0000(8) 0.0008(8) 0.0009(8)
N11 0.0152(10) 0.0138(10) 0.0167(10) -0.0017(8) 0.0010(8) 0.0000(8)
N4 0.0165(10) 0.0181(10) 0.0165(10) 0.0029(8) 0.0017(8) 0.0015(8)
N2 0.0152(10) 0.0157(10) 0.0151(10) 0.0009(8) -0.0010(8) 0.0011(8)
N6 0.0132(10) 0.0184(10) 0.0160(10) -0.0006(8) 0.0015(8) 0.0015(8)
N12 0.0146(10) 0.0135(10) 0.0160(10) -0.0012(8) -0.0001(8) 0.0008(8)
N1 0.0151(10) 0.0189(10) 0.0159(10) 0.0010(8) 0.0026(8) 0.0040(8)
N7 0.0123(10) 0.0182(10) 0.0151(10) 0.0005(8) 0.0008(8) -0.0005(8)
N3 0.0158(10) 0.0170(10) 0.0187(10) 0.0030(8) 0.0036(8) 0.0030(8)
N5 0.0172(10) 0.0167(10) 0.0161(10) 0.0008(8) 0.0034(8) 0.0061(8)
C21 0.0207(13) 0.0142(12) 0.0146(11) 0.0021(9) 0.0017(9) -0.0030(10)
C7 0.0236(13) 0.0137(12) 0.0165(12) -0.0021(10) -0.0023(10) 0.0020(10)
N10 0.0121(10) 0.0140(10) 0.0130(9) -0.0027(8) -0.0001(7) -0.0013(8)
C14 0.0234(13) 0.0197(13) 0.0145(11) 0.0011(10) 0.0000(10) -0.0050(10)
C22 0.0215(13) 0.0152(12) 0.0145(12) 0.0033(9) 0.0047(10) 0.0044(10)
C10 0.0128(12) 0.0237(13) 0.0185(12) 0.0016(10) 0.0004(9) -0.0028(10)
C12 0.0229(13) 0.0135(12) 0.0159(12) -0.0008(10) -0.0015(10) -0.0012(10)
C15 0.0160(12) 0.0209(12) 0.0146(12) -0.0034(10) 0.0017(9) -0.0058(10)
C20 0.0141(12) 0.0155(12) 0.0193(12) 0.0030(10) 0.0010(9) 0.0000(9)
C8 0.0212(14) 0.0171(12) 0.0252(13) -0.0008(10) -0.0014(10) -0.0031(10)
C23 0.0127(12) 0.0338(14) 0.0194(13) 0.0009(11) 0.0024(10) 0.0001(10)
C13 0.0192(13) 0.0145(12) 0.0193(12) 0.0018(10) -0.0009(10) -0.0008(10)
C2 0.0215(13) 0.0267(14) 0.0188(13) 0.0076(11) 0.0009(10) -0.0032(11)
C9 0.0139(12) 0.0215(13) 0.0220(13) -0.0003(10) 0.0028(10) -0.0012(10)
C3 0.0181(13) 0.0189(12) 0.0183(12) 0.0031(10) -0.0041(10) -0.0015(10)
C18 0.0158(12) 0.0187(12) 0.0210(12) 0.0009(10) 0.0000(10) 0.0039(10)
C19 0.0177(12) 0.0135(11) 0.0145(11) 0.0029(9) 0.0013(9) -0.0007(9)
C17 0.0201(13) 0.0252(13) 0.0191(13) -0.0026(11) -0.0073(10) 0.0029(11)
C11 0.0198(13) 0.0202(13) 0.0211(13) 0.0012(10) 0.0006(10) -0.0084(10)
B2 0.0148(14) 0.0163(13) 0.0155(13) -0.0005(11) -0.0005(10) -0.0015(11)
C5 0.0155(13) 0.0289(14) 0.0340(15) 0.0024(12) -0.0061(11) -0.0005(11)
C24 0.0186(13) 0.0265(14) 0.0159(12) -0.0038(10) -0.0002(10) -0.0054(10)
C1 0.0152(12) 0.0301(14) 0.0161(12) 0.0014(10) 0.0031(10) 0.0009(10)
C4 0.0121(12) 0.0213(13) 0.0329(14) 0.0035(11) 0.0023(10) 0.0030(10)
C6 0.0205(13) 0.0242(13) 0.0218(13) -0.0014(11) -0.0034(10) -0.0037(10)
B1 0.0193(14) 0.0182(14) 0.0183(14) -0.0004(11) 0.0041(11) 0.0032(11)
C16 0.0231(14) 0.0190(12) 0.0177(12) -0.0047(10) -0.0010(10) 0.0007(10)

loop_
_atom_type_symbol
_atom_type_description
_atom_type_scat_dispersion_real
_atom_type_scat_dispersion_imag
_atom_type_scat_source
C C 0.0033 0.0016 'International Tables Vol C Tables 4.2.6.8 and 6.1.1.4'
H H 0.0000 0.0000 'International Tables Vol C Tables 4.2.6.8 and 6.1.1.4'
B B 0.0013 0.0007 'International Tables Vol C Tables 4.2.6.8 and 6.1.1.4'
Br Br -0.2901 2.4595 'International Tables Vol C Tables 4.2.6.8 and 6.1.1.4'
Ru Ru -1.2594 0.8363 'International Tables Vol C Tables 4.2.6.8 and 6.1.1.4'
N N 0.0061 0.0033 'International Tables Vol C Tables 4.2.6.8 and 6.1.1.4'

loop_
_geom_angle_atom_site_label_1
_geom_angle_atom_site_label_2
_geom_angle_atom_site_label_3
_geom_angle
_geom_angle_site_symmetry_1
_geom_angle_site_symmetry_3
_geom_angle_publ_flag
N9 Ru1 N7 87.75(7) . . ?
N9 Ru1 N6 93.30(7) . . ?
N7 Ru1 N6 178.95(7) . . ?
N9 Ru1 N11 86.20(7) . . ?
N7 Ru1 N11 86.97(7) . . ?
N6 Ru1 N11 93.06(7) . . ?
N9 Ru1 N2 178.01(7) . . ?
N7 Ru1 N2 91.29(7) . . ?
N6 Ru1 N2 87.66(7) . . ?
N11 Ru1 N2 92.02(7) . . ?
N9 Ru1 N4 95.79(7) . . ?
N7 Ru1 N4 92.50(7) . . ?
N6 Ru1 N4 87.43(7) . . ?
N11 Ru1 N4 177.93(7) . . ?
N2 Ru1 N4 85.99(7) . . ?
C13 N9 N10 107.04(18) . . ?
C13 N9 Ru1 134.82(15) . . ?
N10 N9 Ru1 117.89(13) . . ?
C12 N8 N7 108.85(18) . . ?
C12 N8 B2 132.18(19) . . ?
N7 N8 B2 118.52(17) . . ?
C16 N11 N12 106.94(18) . . ?
C16 N11 Ru1 131.29(16) . . ?
N12 N11 Ru1 121.50(13) . . ?
C6 N4 N3 106.23(19) . . ?
C6 N4 Ru1 134.61(17) . . ?
N3 N4 Ru1 118.56(14) . . ?
C3 N2 N1 106.67(18) . . ?
C3 N2 Ru1 133.16(16) . . ?
N1 N2 Ru1 120.05(13) . . ?
C9 N6 N5 106.43(18) . . ?
C9 N6 Ru1 135.04(16) . . ?
N5 N6 Ru1 118.53(14) . . ?
C18 N12 N11 108.56(18) . . ?
C18 N12 B2 134.46(19) . . ?
N11 N12 B2 116.97(17) . . ?
C1 N1 N2 109.48(18) . . ?
C1 N1 B1 132.2(2) . . ?
N2 N1 B1 118.01(18) . . ?
C10 N7 N8 106.93(18) . . ?
C10 N7 Ru1 131.93(16) . . ?
N8 N7 Ru1 120.51(13) . . ?
C4 N3 N4 109.37(19) . . ?
C4 N3 B1 130.9(2) . . ?
N4 N3 B1 119.30(18) . . ?
C7 N5 N6 109.13(18) . . ?
C7 N5 B1 131.20(19) . . ?
N6 N5 B1 119.66(18) . . ?
C22 C21 C20 118.9(2) . . ?
C22 C21 H21A 120.6 . . ?
C20 C21 H21A 120.6 . . ?
N5 C7 C8 108.7(2) . . ?
N5 C7 H7A 125.7 . . ?
C8 C7 H7A 125.7 . . ?
C15 N10 N9 108.71(18) . . ?
C15 N10 B2 129.28(19) . . ?
N9 N10 B2 121.94(18) . . ?
C15 C14 C13 105.0(2) . . ?
C15 C14 H14A 127.5 . . ?
C13 C14 H14A 127.5 . . ?
C23 C22 C21 120.9(2) . . ?
C23 C22 Br1 119.43(17) . . ?
C21 C22 Br1 119.68(17) . . ?
N7 C10 C11 110.5(2) . . ?
N7 C10 H10A 124.8 . . ?
C11 C10 H10A 124.8 . . ?
N8 C12 C11 108.7(2) . . ?
N8 C12 H12A 125.6 . . ?
C11 C12 H12A 125.6 . . ?
N10 C15 C14 109.1(2) . . ?
N10 C15 H15A 125.5 . . ?
C14 C15 H15A 125.5 . . ?
C21 C20 C19 122.8(2) . . ?
C21 C20 H20A 118.6 . . ?
C19 C20 H20A 118.6 . . ?
C7 C8 C9 104.8(2) . . ?
C7 C8 H8A 127.6 . . ?
C9 C8 H8A 127.6 . . ?
C22 C23 C24 119.2(2) . . ?
C22 C23 H23A 120.4 . . ?
C24 C23 H23A 120.4 . . ?
N9 C13 C14 110.2(2) . . ?
N9 C13 H13A 124.9 . . ?
C14 C13 H13A 124.9 . . ?
C1 C2 C3 104.7(2) . . ?
C1 C2 H2A 127.7 . . ?
C3 C2 H2A 127.7 . . ?
N6 C9 C8 111.0(2) . . ?
N6 C9 H9A 124.5 . . ?
C8 C9 H9A 124.5 . . ?
N2 C3 C2 110.4(2) . . ?
N2 C3 H3A 124.8 . . ?
C2 C3 H3A 124.8 . . ?
N12 C18 C17 109.3(2) . . ?
N12 C18 H18A 125.4 . . ?
C17 C18 H18A 125.4 . . ?
C24 C19 C20 115.8(2) . . ?
C24 C19 B2 123.3(2) . . ?
C20 C19 B2 120.3(2) . . ?
C18 C17 C16 104.7(2) . . ?
C18 C17 H17A 127.6 . . ?
C16 C17 H17A 127.6 . . ?
C12 C11 C10 105.0(2) . . ?
C12 C11 H11A 127.5 . . ?
C10 C11 H11A 127.5 . . ?
N10 B2 N12 106.85(18) . . ?
N10 B2 N8 108.61(17) . . ?
N12 B2 N8 105.44(18) . . ?
N10 B2 C19 107.06(18) . . ?
N12 B2 C19 116.41(19) . . ?
N8 B2 C19 112.17(18) . . ?
C4 C5 C6 104.8(2) . . ?
C4 C5 H5A 127.6 . . ?
C6 C5 H5A 127.6 . . ?
C23 C24 C19 122.3(2) . . ?
C23 C24 H24A 118.8 . . ?
C19 C24 H24A 118.8 . . ?
N1 C1 C2 108.8(2) . . ?
N1 C1 H1A 125.6 . . ?
C2 C1 H1A 125.6 . . ?
N3 C4 C5 108.9(2) . . ?
N3 C4 H4A 125.6 . . ?
C5 C4 H4A 125.6 . . ?
N4 C6 C5 110.7(2) . . ?
N4 C6 H6A 124.6 . . ?
C5 C6 H6A 124.6 . . ?
N5 B1 N1 108.52(18) . . ?
N5 B1 N3 109.30(19) . . ?
N1 B1 N3 106.73(18) . . ?
N5 B1 H1 110.7 . . ?
N1 B1 H1 110.7 . . ?
N3 B1 H1 110.7 . . ?
N11 C16 C17 110.5(2) . . ?
N11 C16 H16A 124.8 . . ?
C17 C16 H16A 124.8 . . ?

loop_
_geom_bond_atom_site_label_1
_geom_bond_atom_site_label_2
_geom_bond_distance
_geom_bond_site_symmetry_2
_geom_bond_publ_flag
Ru1 N9 2.0430(18) . ?
Ru1 N7 2.0510(18) . ?
Ru1 N6 2.0569(18) . ?
Ru1 N11 2.0611(18) . ?
Ru1 N2 2.0658(19) . ?
Ru1 N4 2.0684(19) . ?
Br1 C22 1.900(2) . ?
N9 C13 1.332(3) . ?
N9 N10 1.369(2) . ?
N8 C12 1.352(3) . ?
N8 N7 1.372(2) . ?
N8 B2 1.574(3) . ?
N11 C16 1.330(3) . ?
N11 N12 1.377(3) . ?
N4 C6 1.335(3) . ?
N4 N3 1.369(3) . ?
N2 C3 1.336(3) . ?
N2 N1 1.362(3) . ?
N6 C9 1.330(3) . ?
N6 N5 1.371(2) . ?
N12 C18 1.344(3) . ?
N12 B2 1.566(3) . ?
N1 C1 1.346(3) . ?
N1 B1 1.545(3) . ?
N7 C10 1.329(3) . ?
N3 C4 1.344(3) . ?
N3 B1 1.546(3) . ?
N5 C7 1.354(3) . ?
N5 B1 1.541(3) . ?
C21 C22 1.380(3) . ?
C21 C20 1.383(3) . ?
C21 H21A 0.9500 . ?
C7 C8 1.373(3) . ?
C7 H7A 0.9500 . ?
N10 C15 1.350(3) . ?
N10 B2 1.563(3) . ?
C14 C15 1.370(3) . ?
C14 C13 1.394(3) . ?
C14 H14A 0.9500 . ?
C22 C23 1.380(3) . ?
C10 C11 1.393(3) . ?
C10 H10A 0.9500 . ?
C12 C11 1.375(3) . ?
C12 H12A 0.9500 . ?
C15 H15A 0.9500 . ?
C20 C19 1.403(3) . ?
C20 H20A 0.9500 . ?
C8 C9 1.392(3) . ?
C8 H8A 0.9500 . ?
C23 C24 1.388(3) . ?
C23 H23A 0.9500 . ?
C13 H13A 0.9500 . ?
C2 C1 1.377(3) . ?
C2 C3 1.395(3) . ?
C2 H2A 0.9500 . ?
C9 H9A 0.9500 . ?
C3 H3A 0.9500 . ?
C18 C17 1.376(3) . ?
C18 H18A 0.9500 . ?
C19 C24 1.399(3) . ?
C19 B2 1.608(3) . ?
C17 C16 1.392(3) . ?
C17 H17A 0.9500 . ?
C11 H11A 0.9500 . ?
C5 C4 1.372(4) . ?
C5 C6 1.391(3) . ?
C5 H5A 0.9500 . ?
C24 H24A 0.9500 . ?
C1 H1A 0.9500 . ?
C4 H4A 0.9500 . ?
C6 H6A 0.9500 . ?
B1 H1 1.0000 . ?
C16 H16A 0.9500 . ?
